data_2213654
loop_
_publ_author_name
'Feng Li'
'Handong Yin'
'Simpson, Jim'

_publ_section_title
;
 <i>catena</i>-Poly[1,10-phenanthroline-1,10-diium
 [[dichloridobismuthate(III)]-di-\m-chlorido]]
;
_journal_coeditor_code AT2292
_journal_issue 6
_journal_name_full 'Acta Crystallographica Section E'
_journal_page_first m1746
_journal_page_last m1746
_journal_paper_doi 10.1107/S1600536807023318
_journal_volume 63
_journal_year 2007
_chemical_formula_iupac '(C12 H10 N2 )[Bi Cl4 ]'
_chemical_formula_moiety 'C12 H10 N2, Bi Cl4'
_chemical_formula_sum 'C12 H10 Bi Cl4 N2'
_chemical_formula_weight 533.00
_chemical_name_systematic
;
<i>catena</i>-Poly[1,10-phenanthroline-1,10-diium
[[dichloridobismuth(III)]-di-\m-chlorido]]
;
_space_group_IT_number 2
_symmetry_cell_setting triclinic
_symmetry_space_group_name_Hall '-P 1'
_symmetry_space_group_name_H-M 'P -1'
_atom_sites_solution_hydrogens geom
_atom_sites_solution_primary direct
_atom_sites_solution_secondary difmap
_audit_creation_method SHELXL-97
_cell_angle_alpha 77.944(3)
_cell_angle_beta 75.044(2)
_cell_angle_gamma 69.313(2)
_cell_formula_units_Z 2
_cell_length_a 7.2569(14)
_cell_length_b 10.1924(19)
_cell_length_c 12.139(2)
_cell_measurement_reflns_used 2619
_cell_measurement_temperature 298(2)
_cell_measurement_theta_max 26.586
_cell_measurement_theta_min 2.154
_cell_volume 804.6(3)
_computing_cell_refinement SMART
_computing_data_collection 'SMART (Siemens, 1996)'
_computing_data_reduction 'SAINT (Siemens, 1996)'
_computing_molecular_graphics 'SHELXTL (Sheldrick, 1997b)'
_computing_publication_material SHELXTL
_computing_structure_refinement 'SHELXL-97 (Sheldrick, 1997a)'
_computing_structure_solution 'SHELXS-97 (Sheldrick, 1997a)'
_diffrn_ambient_temperature 298(2)
_diffrn_measured_fraction_theta_full 0.985
_diffrn_measured_fraction_theta_max 0.985
_diffrn_measurement_device_type 'CCD area detector'
_diffrn_measurement_method '\f and \w scans'
_diffrn_radiation_monochromator graphite
_diffrn_radiation_source 'fine-focus sealed tube'
_diffrn_radiation_type MoK\a
_diffrn_radiation_wavelength 0.71073
_diffrn_reflns_av_R_equivalents 0.0194
_diffrn_reflns_av_sigmaI/netI 0.0397
_diffrn_reflns_limit_h_max 8
_diffrn_reflns_limit_h_min -8
_diffrn_reflns_limit_k_max 12
_diffrn_reflns_limit_k_min -11
_diffrn_reflns_limit_l_max 13
_diffrn_reflns_limit_l_min -14
_diffrn_reflns_number 4232
_diffrn_reflns_theta_full 25.01
_diffrn_reflns_theta_max 25.01
_diffrn_reflns_theta_min 1.75
_diffrn_standards_number 0
_exptl_absorpt_coefficient_mu 11.607
_exptl_absorpt_correction_T_max 0.098
_exptl_absorpt_correction_T_min 0.088
_exptl_absorpt_correction_type multi-scan
_exptl_absorpt_process_details '(SADABS; Sheldrick, 1996)'
_exptl_crystal_colour yellow
_exptl_crystal_density_diffrn 2.200
_exptl_crystal_density_method 'not measured'
_exptl_crystal_description block
_exptl_crystal_F_000 494
_exptl_crystal_size_max 0.22
_exptl_crystal_size_mid 0.21
_exptl_crystal_size_min 0.20
_refine_diff_density_max 3.696
_refine_diff_density_min -1.530
_refine_ls_extinction_method none
_refine_ls_goodness_of_fit_ref 1.003
_refine_ls_hydrogen_treatment constr
_refine_ls_matrix_type full
_refine_ls_number_parameters 192
_refine_ls_number_reflns 2804
_refine_ls_number_restraints 13
_refine_ls_restrained_S_all 1.002
_refine_ls_R_factor_all 0.0433
_refine_ls_R_factor_gt 0.0370
_refine_ls_shift/su_max <0.001
_refine_ls_shift/su_mean <0.001
_refine_ls_structure_factor_coef Fsqd
_refine_ls_weighting_details 'calc w=1/[\s^2^(Fo^2^)+(0.0769P)^2^+0.0334P] where P=(Fo^2^+2Fc^2^)/3'
_refine_ls_weighting_scheme calc
_refine_ls_wR_factor_gt 0.1001
_refine_ls_wR_factor_ref 0.1046
_reflns_number_gt 2469
_reflns_number_total 2804
_reflns_threshold_expression I>2\s(I)
_cod_data_source_file at2292.cif
_cod_data_source_block I
_cod_database_code 2213654
_cod_database_fobs_code 2213654

loop_
_symmetry_equiv_pos_as_xyz
'x, y, z'
'-x, -y, -z'

loop_
_atom_site_type_symbol
_atom_site_label
_atom_site_fract_x
_atom_site_fract_y
_atom_site_fract_z
_atom_site_U_iso_or_equiv
_atom_site_adp_type
_atom_site_calc_flag
_atom_site_refinement_flags
_atom_site_occupancy
_atom_site_disorder_assembly
_atom_site_disorder_group
Bi Bi1 0.68159(4) 0.57991(3) 0.56389(2) 0.03303(15) Uani d . 1 . .
Cl Cl1 0.3605(3) 0.6925(2) 0.4619(2) 0.0430(5) Uani d . 1 . .
Cl Cl2 1.0241(4) 0.4526(3) 0.6542(2) 0.0473(5) Uani d . 1 . .
Cl Cl3 0.6950(4) 0.8238(3) 0.5580(2) 0.0544(6) Uani d . 1 . .
Cl Cl4 0.4662(4) 0.5734(3) 0.7672(2) 0.0570(7) Uani d . 1 . .
N N1 0.3086(11) -0.0610(8) -0.0603(7) 0.041(2) Uani d P 0.580(11) A 1
H H1A 0.2899 -0.1385 -0.0233 0.049 Uiso calc PR 0.580(11) A 1
N N2 0.1154(12) -0.0722(9) 0.1714(7) 0.0421(19) Uani d PD 0.580(11) A 1
H H2A 0.1572 -0.1471 0.1381 0.050 Uiso calc PR 0.580(11) A 1
C C4 0.2683(12) 0.1853(9) -0.0634(7) 0.0399(18) Uani d P 0.580(11) A 1
C C7 0.0775(12) 0.1708(9) 0.1679(7) 0.0407(19) Uani d P 0.580(11) A 1
C C4' 0.3086(11) -0.0610(8) -0.0603(7) 0.041(2) Uani d P 0.420(11) A 2
C C7' 0.1154(12) -0.0722(9) 0.1714(7) 0.0421(19) Uani d P 0.420(11) A 2
N N1' 0.2683(12) 0.1853(9) -0.0634(7) 0.0399(18) Uani d P 0.420(11) A 2
H H1' 0.2268 0.2581 -0.0276 0.048 Uiso calc PR 0.420(11) A 2
N N2' 0.0775(12) 0.1708(9) 0.1679(7) 0.0407(19) Uani d P 0.420(11) A 2
H H2' 0.0972 0.2486 0.1325 0.049 Uiso calc PR 0.420(11) A 2
C C1 0.4030(14) -0.0518(10) -0.1717(8) 0.044(2) Uani d . 1 . .
H H1 0.4517 -0.1329 -0.2078 0.053 Uiso calc R 1 A 1
C C2 0.4303(16) 0.0681(11) -0.2330(9) 0.052(3) Uani d . 1 A .
H H2 0.4927 0.0715 -0.3103 0.063 Uiso calc R 1 . .
C C3 0.3575(16) 0.1941(13) -0.1730(10) 0.060(3) Uani d . 1 . .
H H3 0.3743 0.2792 -0.2120 0.072 Uiso calc R 1 A 1
C C5 0.2425(12) 0.0623(9) -0.0078(7) 0.0339(18) Uani d . 1 . .
C C6 0.1431(13) 0.0550(9) 0.1109(8) 0.0363(19) Uani d . 1 A .
C C8 -0.0172(15) 0.1638(12) 0.2782(9) 0.054(3) Uani d . 1 . .
H H8 -0.0625 0.2437 0.3156 0.065 Uiso calc R 1 A 1
C C9 -0.0488(18) 0.0387(13) 0.3378(10) 0.060(3) Uani d . 1 A .
H H9 -0.1176 0.0348 0.4139 0.072 Uiso calc R 1 . .
C C10 0.0207(14) -0.0742(11) 0.2841(9) 0.049(2) Uani d . 1 . .
H H10 0.0045 -0.1588 0.3249 0.059 Uiso calc R 1 A 1
C C11 0.203(3) 0.311(2) -0.0032(15) 0.051(4) Uani d P 0.580(11) A 1
H H11 0.2299 0.3932 -0.0413 0.061 Uiso calc PR 0.580(11) A 1
C C12 0.107(2) 0.3055(17) 0.1029(14) 0.044(4) Uani d PU 0.580(11) A 1
H H12 0.0569 0.3867 0.1389 0.053 Uiso calc PR 0.580(11) A 1
C C11' 0.278(3) -0.195(2) 0.011(2) 0.043(6) Uani d P 0.420(11) A 2
H H11' 0.3238 -0.2774 -0.0236 0.051 Uiso calc PR 0.420(11) A 2
C C12' 0.189(3) -0.1999(19) 0.1209(18) 0.040(5) Uani d PDU 0.420(11) A 2
H H12' 0.1748 -0.2839 0.1639 0.047 Uiso calc PR 0.420(11) A 2

loop_
_atom_site_aniso_label
_atom_site_aniso_U_11
_atom_site_aniso_U_22
_atom_site_aniso_U_33
_atom_site_aniso_U_12
_atom_site_aniso_U_13
_atom_site_aniso_U_23
Bi1 0.0318(2) 0.0319(2) 0.0345(2) -0.00910(14) -0.00571(13) -0.00526(13)
Cl1 0.0442(12) 0.0359(11) 0.0463(13) -0.0084(9) -0.0142(10) -0.0009(9)
Cl2 0.0451(13) 0.0528(14) 0.0400(12) -0.0084(10) -0.0132(10) -0.0042(10)
Cl3 0.0726(17) 0.0413(13) 0.0529(14) -0.0248(12) -0.0050(12) -0.0112(10)
Cl4 0.0592(16) 0.0574(15) 0.0435(14) -0.0164(12) 0.0023(11) -0.0027(11)
N1 0.043(5) 0.044(5) 0.040(5) -0.014(4) -0.013(4) -0.007(4)
N2 0.035(4) 0.043(5) 0.049(5) -0.010(4) -0.015(4) -0.003(4)
C4 0.041(4) 0.040(5) 0.036(4) -0.009(4) -0.009(4) -0.004(3)
C7 0.038(4) 0.042(5) 0.039(5) -0.008(4) -0.009(4) -0.007(4)
C4' 0.043(5) 0.044(5) 0.040(5) -0.014(4) -0.013(4) -0.007(4)
C7' 0.035(4) 0.043(5) 0.049(5) -0.010(4) -0.015(4) -0.003(4)
N1' 0.041(4) 0.040(5) 0.036(4) -0.009(4) -0.009(4) -0.004(3)
N2' 0.038(4) 0.042(5) 0.039(5) -0.008(4) -0.009(4) -0.007(4)
C1 0.046(5) 0.045(5) 0.046(6) -0.017(4) -0.010(4) -0.010(4)
C2 0.049(6) 0.060(7) 0.046(6) -0.012(5) -0.003(5) -0.018(5)
C3 0.055(6) 0.067(7) 0.056(7) -0.010(5) -0.022(5) -0.007(5)
C5 0.028(4) 0.036(5) 0.038(5) -0.006(3) -0.010(4) -0.006(4)
C6 0.041(5) 0.036(5) 0.037(5) -0.015(4) -0.014(4) 0.000(4)
C8 0.043(5) 0.062(7) 0.058(7) -0.011(5) -0.008(5) -0.026(5)
C9 0.064(7) 0.073(8) 0.043(6) -0.025(6) -0.016(5) 0.001(5)
C10 0.038(5) 0.047(6) 0.053(6) -0.016(4) -0.008(4) 0.017(5)
C11 0.044(9) 0.055(11) 0.051(10) -0.021(8) 0.003(8) -0.009(8)
C12 0.043(7) 0.042(7) 0.045(7) -0.011(6) -0.009(6) -0.005(6)
C11' 0.038(12) 0.031(11) 0.059(14) -0.018(9) 0.000(10) -0.003(10)
C12' 0.039(8) 0.045(9) 0.036(8) -0.015(7) -0.010(7) -0.003(7)

loop_
_atom_type_symbol
_atom_type_description
_atom_type_scat_dispersion_real
_atom_type_scat_dispersion_imag
_atom_type_scat_source
C C 0.0033 0.0016 'International Tables Vol C Tables 4.2.6.8 and 6.1.1.4'
H H 0.0000 0.0000 'International Tables Vol C Tables 4.2.6.8 and 6.1.1.4'
N N 0.0061 0.0033 'International Tables Vol C Tables 4.2.6.8 and 6.1.1.4'
Bi Bi -4.1077 10.2566 'International Tables Vol C Tables 4.2.6.8 and 6.1.1.4'
Cl Cl 0.1484 0.1585 'International Tables Vol C Tables 4.2.6.8 and 6.1.1.4'

loop_
_geom_angle_atom_site_label_1
_geom_angle_atom_site_label_2
_geom_angle_atom_site_label_3
_geom_angle_site_symmetry_1
_geom_angle_site_symmetry_3
_geom_angle
Cl3 Bi1 Cl4 . . 94.42(9)
Cl3 Bi1 Cl1 . . 89.50(9)
Cl4 Bi1 Cl1 . . 93.70(8)
Cl3 Bi1 Cl2 . . 92.93(9)
Cl4 Bi1 Cl2 . . 89.82(9)
Cl1 Bi1 Cl2 . . 175.56(6)
Cl3 Bi1 Cl2 . 2_766 90.29(8)
Cl4 Bi1 Cl2 . 2_766 170.84(8)
Cl1 Bi1 Cl2 . 2_766 94.19(7)
Cl2 Bi1 Cl2 . 2_766 82.09(7)
Cl3 Bi1 Cl1 . 2_666 171.16(8)
Cl4 Bi1 Cl1 . 2_666 90.50(8)
Cl1 Bi1 Cl1 . 2_666 82.85(7)
Cl2 Bi1 Cl1 . 2_666 94.43(7)
Cl2 Bi1 Cl1 2_766 2_666 85.88(7)
Bi1 Cl1 Bi1 . 2_666 97.15(7)
Bi1 Cl2 Bi1 . 2_766 97.91(7)
C1 N1 C5 . . 116.6(8)
C1 N1 H1A . . 121.7
C5 N1 H1A . . 121.7
C10 N2 C6 . . 118.4(8)
C10 N2 H2A . . 120.8
C6 N2 H2A . . 120.8
C3 C4 C5 . . 119.9(9)
C3 C4 C11 . . 119.0(10)
C5 C4 C11 . . 121.1(10)
C8 C7 C6 . . 120.5(9)
C8 C7 C12 . . 121.1(10)
C6 C7 C12 . . 118.4(9)
C2 C1 N1 . . 123.5(9)
C2 C1 H1 . . 118.3
N1 C1 H1 . . 118.3
C1 C2 C3 . . 117.3(10)
C1 C2 H2 . . 121.3
C3 C2 H2 . . 121.3
C4 C3 C2 . . 119.6(11)
C4 C3 H3 . . 120.2
C2 C3 H3 . . 120.2
C4 C5 N1 . . 123.1(8)
C4 C5 C6 . . 119.2(7)
N1 C5 C6 . . 117.7(8)
C7 C6 N2 . . 118.8(8)
C7 C6 C5 . . 120.7(8)
N2 C6 C5 . . 120.5(8)
C7 C8 C9 . . 120.9(10)
C7 C8 H8 . . 119.6
C9 C8 H8 . . 119.6
C10 C9 C8 . . 118.6(10)
C10 C9 H9 . . 120.7
C8 C9 H9 . . 120.7
C9 C10 N2 . . 122.7(9)
C9 C10 H10 . . 118.6
N2 C10 H10 . . 118.6
C12 C11 C4 . . 119.6(15)
C12 C11 H11 . . 120.2
C4 C11 H11 . . 120.2
C11 C12 C7 . . 120.8(15)
C11 C12 H12 . . 119.6
C7 C12 H12 . . 119.6
C12' C11' H11' . . 118.9
C11' C12' H12' . . 121.0

loop_
_geom_bond_atom_site_label_1
_geom_bond_atom_site_label_2
_geom_bond_site_symmetry_2
_geom_bond_distance
Bi1 Cl3 . 2.508(2)
Bi1 Cl4 . 2.560(2)
Bi1 Cl1 . 2.699(2)
Bi1 Cl2 . 2.756(2)
Bi1 Cl2 2_766 2.937(2)
Bi1 Cl1 2_666 2.985(2)
Cl1 Bi1 2_666 2.985(2)
Cl2 Bi1 2_766 2.937(2)
N1 C1 . 1.349(12)
N1 C5 . 1.403(11)
N1 H1A . 0.8600
N2 C10 . 1.363(13)
N2 C6 . 1.405(12)
N2 H2A . 0.8600
C4 C3 . 1.321(14)
C4 C5 . 1.345(12)
C4 C11 . 1.475(19)
C7 C8 . 1.338(13)
C7 C6 . 1.367(12)
C7 C12 . 1.492(18)
C1 C2 . 1.343(14)
C1 H1 . 0.9300
C2 C3 . 1.474(15)
C2 H2 . 0.9300
C3 H3 . 0.9300
C5 C6 . 1.435(13)
C8 C9 . 1.393(16)
C8 H8 . 0.9300
C9 C10 . 1.317(16)
C9 H9 . 0.9300
C10 H10 . 0.9300
C11 C12 . 1.30(2)
C11 H11 . 0.9300
C12 H12 . 0.9300
C11' C12' . 1.32(3)
C11' H11' . 0.9300
C12' H12' . 0.9300

loop_
_geom_hbond_atom_site_label_D
_geom_hbond_atom_site_label_H
_geom_hbond_atom_site_label_A
_geom_hbond_site_symmetry_A
_geom_hbond_distance_DH
_geom_hbond_distance_HA
_geom_hbond_distance_DA
_geom_hbond_angle_DHA
C12 H12 Cl2 2_666 0.93 3.10 3.951(17) 152.9
C12' H12' Cl2 2_656 0.93 2.90 3.77(2) 154.5
